data_7055335
loop_
_publ_author_name
'Kleisath, Elizabeth'
'Yutronkie, Nathan J.'
'Korobkov, Ilia'
'Gabidullin, Bulat M.'
'Brusso, Jaclyn L.'

_publ_section_title
;
 Alkyl-functionalization of 3,5-bis(2-pyridyl)-1,2,4,6-thiatriazine
;
_journal_issue 5
_journal_name_full 'New J. Chem.'
_journal_page_first 4472
_journal_paper_doi 10.1039/C5NJ02611C
_journal_volume 40
_journal_year 2016
_chemical_formula_sum 'C14 H14 B F4 N5 S'
_chemical_formula_weight 371.17
_space_group_crystal_system orthorhombic
_space_group_IT_number 19
_space_group_name_Hall 'P 2ac 2ab'
_space_group_name_H-M_alt 'P 21 21 21'
_symmetry_space_group_name_Hall 'P 2ac 2ab'
_symmetry_space_group_name_H-M 'P 21 21 21'
_atom_sites_solution_hydrogens geom
_audit_creation_method SHELXL-2014/7
_audit_update_record
;
2015-09-24 deposited with the CCDC.
2016-01-19 downloaded from the CCDC.
;
_cell_angle_alpha 90
_cell_angle_beta 90
_cell_angle_gamma 90
_cell_formula_units_Z 4
_cell_length_a 9.9995(2)
_cell_length_b 10.0313(2)
_cell_length_c 16.1233(4)
_cell_measurement_reflns_used 9128
_cell_measurement_temperature 200(2)
_cell_measurement_theta_max 28.28
_cell_measurement_theta_min 2.40
_cell_volume 1617.30(6)
_computing_cell_refinement 'APEX II, Bruker (2009)'
_computing_data_collection 'APEX II, Bruker (2009)'
_computing_data_reduction 'XPREP, Bruker (2009)'
_computing_molecular_graphics 'SHELXTL, Bruker (2004)'
_computing_publication_material 'SHELXTL, Bruker (2004)'
_computing_structure_refinement 'SHELXL-2014/7 (Sheldrick, 2014)'
_computing_structure_solution 'SHELXS-03 (Sheldrick, 2003)'
_diffrn_ambient_temperature 200(2)
_diffrn_measured_fraction_theta_full 0.977
_diffrn_measured_fraction_theta_max 0.982
_diffrn_measurement_device_type 'Bruker APEX-II CCD'
_diffrn_measurement_method '\f and \w scans'
_diffrn_radiation_type MoK\a
_diffrn_radiation_wavelength 0.71073
_diffrn_reflns_av_R_equivalents 0.0279
_diffrn_reflns_av_unetI/netI 0.0293
_diffrn_reflns_Laue_measured_fraction_full 0.977
_diffrn_reflns_Laue_measured_fraction_max 0.982
_diffrn_reflns_limit_h_max 13
_diffrn_reflns_limit_h_min -13
_diffrn_reflns_limit_k_max 13
_diffrn_reflns_limit_k_min -13
_diffrn_reflns_limit_l_max 20
_diffrn_reflns_limit_l_min -21
_diffrn_reflns_number 14055
_diffrn_reflns_point_group_measured_fraction_full 0.982
_diffrn_reflns_point_group_measured_fraction_max 0.984
_diffrn_reflns_theta_full 25.242
_diffrn_reflns_theta_max 28.311
_diffrn_reflns_theta_min 2.397
_exptl_absorpt_coefficient_mu 0.250
_exptl_absorpt_correction_T_max 0.7457
_exptl_absorpt_correction_T_min 0.6793
_exptl_absorpt_correction_type multi-scan
_exptl_absorpt_process_details 'SADABS, Bruker (2003)'
_exptl_crystal_colour colourless
_exptl_crystal_density_diffrn 1.524
_exptl_crystal_density_meas ?
_exptl_crystal_description block
_exptl_crystal_F_000 760
_exptl_crystal_size_max 0.240
_exptl_crystal_size_mid 0.200
_exptl_crystal_size_min 0.160
_refine_diff_density_max 0.883
_refine_diff_density_min -0.310
_refine_diff_density_rms 0.056
_refine_ls_abs_structure_details
; 
 Flack x determined using 1526 quotients [(I+)-(I-)]/[(I+)+(I-)] 
 (Parsons, Flack and Wagner, Acta Cryst. B69 (2013) 249-259). 
;
_refine_ls_abs_structure_Flack -0.02(3)
_refine_ls_extinction_method none
_refine_ls_goodness_of_fit_ref 1.046
_refine_ls_hydrogen_treatment mixed
_refine_ls_matrix_type full
_refine_ls_number_parameters 227
_refine_ls_number_reflns 3960
_refine_ls_number_restraints 0
_refine_ls_restrained_S_all 1.046
_refine_ls_R_factor_all 0.0445
_refine_ls_R_factor_gt 0.0424
_refine_ls_shift/su_max 0.001
_refine_ls_shift/su_mean 0.000
_refine_ls_structure_factor_coef Fsqd
_refine_ls_weighting_details 'w=1/[\s^2^(Fo^2^)+(0.0834P)^2^+0.1990P] where P=(Fo^2^+2Fc^2^)/3'
_refine_ls_weighting_scheme calc
_refine_ls_wR_factor_gt 0.1191
_refine_ls_wR_factor_ref 0.1211
_reflns_Friedel_coverage 0.756
_reflns_Friedel_fraction_full 0.989
_reflns_Friedel_fraction_max 0.986
_reflns_number_gt 3760
_reflns_number_total 3960
_reflns_threshold_expression 'I > 2\s(I)'
_cod_data_source_file c5nj02611c2.cif
_cod_data_source_block jb040
_cod_depositor_comments
;
The following automatic conversions were performed:

'_exptl_crystal_density_meas' value 'n/a' was changed to '?' - the
value is perceived as not measured.

Automatic conversion script
Id: cif_fix_values 4268 2015-11-12 08:31:59Z antanas 

 Adding full bibliography for 7055334--7055337.cif.
;
_cod_database_code 7055335
_shelx_shelxl_version_number 2014/7
_shelx_space_group_comment
; 
The symmetry employed for this shelxl refinement is uniquely defined 
by the following loop, which should always be used as a source of 
symmetry information in preference to the above space-group names. 
They are only intended as comments. 
;
_shelx_estimated_absorpt_t_min 0.942
_shelx_estimated_absorpt_t_max 0.961

loop_
_space_group_symop_operation_xyz
'x, y, z'
'-x+1/2, -y, z+1/2'
'-x, y+1/2, -z+1/2'
'x+1/2, -y+1/2, -z'

loop_
_atom_site_label
_atom_site_type_symbol
_atom_site_fract_x
_atom_site_fract_y
_atom_site_fract_z
_atom_site_U_iso_or_equiv
_atom_site_adp_type
_atom_site_occupancy
_atom_site_site_symmetry_order
_atom_site_calc_flag
_atom_site_refinement_flags_posn
_atom_site_refinement_flags_adp
S1 S 0.88601(6) 0.88699(7) 0.85223(4) 0.03477(19) Uani 1 1 d . .
B1 B 0.2326(4) 0.5632(4) 0.8795(2) 0.0430(7) Uani 1 1 d . .
F1 F 0.3197(2) 0.4566(2) 0.87057(14) 0.0591(6) Uani 1 1 d . .
F2 F 0.3032(3) 0.6820(3) 0.87312(15) 0.0645(6) Uani 1 1 d . .
F3 F 0.1744(3) 0.5587(3) 0.95635(19) 0.0901(11) Uani 1 1 d . .
F4 F 0.1427(3) 0.5600(3) 0.8149(2) 0.0816(9) Uani 1 1 d . .
N1 N 0.9032(2) 0.7385(3) 0.70080(16) 0.0377(5) Uani 1 1 d . .
H1A H 0.9076 0.6951 0.6534 0.050(11) Uiso 1 1 calc R .
N2 N 0.7642(2) 0.7908(3) 0.81381(15) 0.0370(5) Uani 1 1 d . .
N3 N 1.0211(2) 0.8778(3) 0.79234(14) 0.0348(5) Uani 1 1 d . .
N4 N 0.7149(2) 0.5984(3) 0.63117(15) 0.0345(5) Uani 1 1 d . .
N5 N 1.1045(2) 0.7320(2) 0.59768(14) 0.0335(5) Uani 1 1 d . .
C1 C 0.7871(2) 0.7327(3) 0.74406(16) 0.0311(5) Uani 1 1 d . .
C2 C 1.0134(3) 0.8071(3) 0.72599(16) 0.0308(5) Uani 1 1 d . .
C3 C 0.6806(2) 0.6508(3) 0.70410(15) 0.0288(5) Uani 1 1 d . .
C4 C 0.5576(3) 0.6319(3) 0.74171(17) 0.0357(6) Uani 1 1 d . .
H4A H 0.5370 0.6726 0.7933 0.043 Uiso 1 1 calc R U
C5 C 0.4657(3) 0.5513(4) 0.7014(2) 0.0434(7) Uani 1 1 d . .
H5A H 0.3805 0.5350 0.7254 0.052 Uiso 1 1 calc R U
C6 C 0.4988(3) 0.4953(3) 0.6264(2) 0.0434(7) Uani 1 1 d . .
H6A H 0.4375 0.4393 0.5980 0.052 Uiso 1 1 calc R U
C7 C 0.6252(3) 0.5228(3) 0.59291(18) 0.0406(6) Uani 1 1 d . .
H7A H 0.6475 0.4858 0.5405 0.049 Uiso 1 1 calc R U
C8 C 1.1289(3) 0.7982(3) 0.66853(15) 0.0289(5) Uani 1 1 d . .
C9 C 1.2493(3) 0.8567(3) 0.68842(17) 0.0359(6) Uani 1 1 d . .
H9A H 1.2617 0.9008 0.7400 0.043 Uiso 1 1 calc R U
C10 C 1.3522(3) 0.8491(3) 0.63061(18) 0.0404(6) Uani 1 1 d . .
H10A H 1.4366 0.8889 0.6415 0.048 Uiso 1 1 calc R U
C11 C 1.3289(3) 0.7821(3) 0.55677(19) 0.0405(6) Uani 1 1 d . .
H11A H 1.3971 0.7756 0.5159 0.049 Uiso 1 1 calc R U
C12 C 1.2047(3) 0.7248(3) 0.54344(17) 0.0369(6) Uani 1 1 d . .
H12A H 1.1902 0.6779 0.4930 0.044 Uiso 1 1 calc R U
C13 C 0.9385(3) 0.7887(3) 0.93953(17) 0.0393(6) Uani 1 1 d . .
H13A H 0.8613 0.7715 0.9765 0.047 Uiso 1 1 calc R U
H13B H 0.9737 0.7018 0.9202 0.047 Uiso 1 1 calc R U
C14 C 1.0463(4) 0.8635(5) 0.9864(2) 0.0531(8) Uani 1 1 d . .
H14A H 1.0753 0.8103 1.0342 0.080 Uiso 1 1 calc R U
H14B H 1.1226 0.8795 0.9497 0.080 Uiso 1 1 calc R U
H14C H 1.0106 0.9489 1.0058 0.080 Uiso 1 1 calc R U

loop_
_atom_site_aniso_label
_atom_site_aniso_U_11
_atom_site_aniso_U_22
_atom_site_aniso_U_33
_atom_site_aniso_U_23
_atom_site_aniso_U_13
_atom_site_aniso_U_12
S1 0.0322(3) 0.0377(3) 0.0344(3) -0.0089(3) 0.0010(2) 0.0032(3)
B1 0.0464(17) 0.0438(18) 0.0390(16) 0.0011(14) 0.0036(14) 0.0081(14)
F1 0.0668(13) 0.0580(13) 0.0523(11) 0.0086(10) 0.0129(10) 0.0212(11)
F2 0.0731(15) 0.0581(14) 0.0623(13) 0.0006(10) -0.0078(12) -0.0099(11)
F3 0.104(2) 0.095(2) 0.0712(16) 0.0199(15) 0.0488(16) 0.0337(18)
F4 0.0822(17) 0.0607(14) 0.102(2) 0.0017(14) -0.0477(16) -0.0030(13)
N1 0.0313(11) 0.0446(13) 0.0372(11) -0.0144(10) 0.0052(9) -0.0064(10)
N2 0.0276(10) 0.0490(14) 0.0343(11) -0.0071(10) 0.0008(9) -0.0009(10)
N3 0.0301(9) 0.0445(13) 0.0298(10) -0.0070(10) 0.0012(8) -0.0042(10)
N4 0.0324(10) 0.0383(12) 0.0328(11) -0.0034(9) 0.0023(8) -0.0056(9)
N5 0.0340(11) 0.0394(12) 0.0270(9) -0.0042(8) 0.0019(9) -0.0020(10)
C1 0.0282(12) 0.0340(13) 0.0311(12) 0.0010(10) -0.0013(9) 0.0012(10)
C2 0.0285(11) 0.0342(13) 0.0297(11) -0.0010(10) 0.0000(9) -0.0002(10)
C3 0.0263(11) 0.0313(12) 0.0288(11) 0.0032(9) -0.0015(9) -0.0011(9)
C4 0.0294(11) 0.0435(15) 0.0342(12) 0.0015(11) 0.0024(10) -0.0018(11)
C5 0.0313(12) 0.0582(18) 0.0408(14) 0.0044(14) 0.0022(11) -0.0106(13)
C6 0.0350(14) 0.0496(18) 0.0457(16) -0.0002(13) -0.0038(12) -0.0144(12)
C7 0.0408(14) 0.0459(15) 0.0350(13) -0.0063(11) 0.0018(12) -0.0094(13)
C8 0.0284(11) 0.0306(11) 0.0277(10) -0.0009(9) 0.0016(9) -0.0011(10)
C9 0.0310(12) 0.0437(15) 0.0330(12) -0.0032(11) 0.0026(10) -0.0075(11)
C10 0.0324(12) 0.0503(16) 0.0384(13) 0.0022(12) 0.0042(11) -0.0071(12)
C11 0.0367(13) 0.0521(17) 0.0328(12) 0.0057(12) 0.0087(11) 0.0013(13)
C12 0.0392(14) 0.0410(15) 0.0307(12) -0.0036(11) 0.0046(10) -0.0008(12)
C13 0.0396(13) 0.0520(17) 0.0264(11) -0.0035(12) 0.0023(10) -0.0005(13)
C14 0.0464(17) 0.076(2) 0.0365(15) -0.0047(16) -0.0076(13) -0.0073(18)

loop_
_atom_type_symbol
_atom_type_description
_atom_type_scat_dispersion_real
_atom_type_scat_dispersion_imag
_atom_type_scat_source
C C 0.0033 0.0016 'International Tables Vol C Tables 4.2.6.8 and 6.1.1.4'
H H 0.0000 0.0000 'International Tables Vol C Tables 4.2.6.8 and 6.1.1.4'
N N 0.0061 0.0033 'International Tables Vol C Tables 4.2.6.8 and 6.1.1.4'
B B 0.0013 0.0007 'International Tables Vol C Tables 4.2.6.8 and 6.1.1.4'
F F 0.0171 0.0103 'International Tables Vol C Tables 4.2.6.8 and 6.1.1.4'
S S 0.1246 0.1234 'International Tables Vol C Tables 4.2.6.8 and 6.1.1.4'

loop_
_geom_angle_atom_site_label_1
_geom_angle_atom_site_label_2
_geom_angle_atom_site_label_3
_geom_angle
N3 S1 N2 110.14(12)
N3 S1 C13 100.81(13)
N2 S1 C13 100.70(15)
F3 B1 F4 114.0(3)
F3 B1 F1 109.6(3)
F4 B1 F1 108.2(3)
F3 B1 F2 108.2(3)
F4 B1 F2 107.2(3)
F1 B1 F2 109.5(3)
C1 N1 C2 124.2(2)
C1 N2 S1 117.08(19)
C2 N3 S1 117.7(2)
C7 N4 C3 117.4(2)
C12 N5 C8 116.7(2)
N2 C1 N1 125.6(2)
N2 C1 C3 120.0(2)
N1 C1 C3 114.4(2)
N3 C2 N1 125.1(2)
N3 C2 C8 120.5(2)
N1 C2 C8 114.4(2)
N4 C3 C4 124.2(2)
N4 C3 C1 114.4(2)
C4 C3 C1 121.4(2)
C3 C4 C5 117.6(3)
C6 C5 C4 119.4(3)
C5 C6 C7 118.4(3)
N4 C7 C6 122.9(3)
N5 C8 C9 124.5(2)
N5 C8 C2 114.8(2)
C9 C8 C2 120.6(2)
C8 C9 C10 117.9(3)
C11 C10 C9 118.6(3)
C12 C11 C10 119.0(3)
N5 C12 C11 123.4(3)
C14 C13 S1 109.1(3)

loop_
_geom_bond_atom_site_label_1
_geom_bond_atom_site_label_2
_geom_bond_distance
S1 N3 1.663(2)
S1 N2 1.673(3)
S1 C13 1.797(3)
B1 F3 1.369(4)
B1 F4 1.377(5)
B1 F1 1.387(4)
B1 F2 1.388(5)
N1 C1 1.355(3)
N1 C2 1.362(4)
N2 C1 1.287(4)
N3 C2 1.286(3)
N4 C7 1.327(4)
N4 C3 1.333(3)
N5 C12 1.332(4)
N5 C8 1.343(3)
C1 C3 1.492(4)
C2 C8 1.483(3)
C3 C4 1.384(3)
C4 C5 1.387(4)
C5 C6 1.373(5)
C6 C7 1.402(4)
C8 C9 1.378(4)
C9 C10 1.390(4)
C10 C11 1.387(4)
C11 C12 1.386(4)
C13 C14 1.516(5)

loop_
_geom_torsion_atom_site_label_1
_geom_torsion_atom_site_label_2
_geom_torsion_atom_site_label_3
_geom_torsion_atom_site_label_4
_geom_torsion
N3 S1 N2 C1 -4.2(3)
C13 S1 N2 C1 -110.0(2)
N2 S1 N3 C2 3.0(3)
C13 S1 N3 C2 108.7(3)
S1 N2 C1 N1 2.8(4)
S1 N2 C1 C3 -177.0(2)
C2 N1 C1 N2 0.4(5)
C2 N1 C1 C3 -179.8(3)
S1 N3 C2 N1 -0.2(4)
S1 N3 C2 C8 178.1(2)
C1 N1 C2 N3 -2.0(5)
C1 N1 C2 C8 179.7(3)
C7 N4 C3 C4 -0.4(4)
C7 N4 C3 C1 179.1(3)
N2 C1 C3 N4 178.4(3)
N1 C1 C3 N4 -1.4(3)
N2 C1 C3 C4 -2.1(4)
N1 C1 C3 C4 178.1(3)
N4 C3 C4 C5 1.2(4)
C1 C3 C4 C5 -178.2(3)
C3 C4 C5 C6 -0.7(5)
C4 C5 C6 C7 -0.5(5)
C3 N4 C7 C6 -0.9(5)
C5 C6 C7 N4 1.3(5)
C12 N5 C8 C9 -0.7(4)
C12 N5 C8 C2 178.3(3)
N3 C2 C8 N5 -173.9(3)
N1 C2 C8 N5 4.6(4)
N3 C2 C8 C9 5.1(4)
N1 C2 C8 C9 -176.4(3)
N5 C8 C9 C10 1.3(4)
C2 C8 C9 C10 -177.6(3)
C8 C9 C10 C11 -0.7(5)
C9 C10 C11 C12 -0.3(5)
C8 N5 C12 C11 -0.5(4)
C10 C11 C12 N5 1.0(5)
N3 S1 C13 C14 69.7(2)
N2 S1 C13 C14 -177.2(2)
